data_4348615
loop_
_publ_author_name
'Kang, Jiajia'
'Zhang, Xiaoxin'
'Zhou, Huajun'
'Gai, Xuqiao'
'Jia, Ting'
'Xu, Liang'
'Zhang, Jianjun'
'Li, Yanqin'
'Ni, Jun'

_publ_section_title
;
 1-D &quot;Platinum Wire&quot; Stacking Structure Built of Platinum(II)
 Diimine Bis(\s-acetylide) Units with Luminescence in the NIR Region.
;
_journal_issue 20
_journal_name_full 'Inorganic chemistry'
_journal_page_first 10208
_journal_page_last 10217
_journal_paper_doi 10.1021/acs.inorgchem.6b01426
_journal_volume 55
_journal_year 2016
_chemical_formula_sum 'C62 H51 Br4 N5 Pt2'
_chemical_formula_weight 1575.90
_space_group_IT_number 2
_space_group_name_Hall '-P 1'
_space_group_name_H-M_alt 'P -1'
_symmetry_cell_setting triclinic
_symmetry_space_group_name_H-M 'P -1'
_atom_sites_solution_hydrogens geom
_atom_sites_solution_primary direct
_atom_sites_solution_secondary difmap
_audit_creation_method SHELXL-97
_cell_angle_alpha 99.006(4)
_cell_angle_beta 95.653(3)
_cell_angle_gamma 98.947(3)
_cell_formula_units_Z 2
_cell_length_a 8.9811(4)
_cell_length_b 15.4169(8)
_cell_length_c 20.7934(11)
_cell_measurement_reflns_used 3485
_cell_measurement_temperature 296(2)
_cell_measurement_theta_max 23.15
_cell_measurement_theta_min 2.40
_cell_volume 2786.6(2)
_computing_cell_refinement 'Bruker SMART'
_computing_data_collection 'Bruker SMART'
_computing_data_reduction 'Bruker SAINT'
_computing_molecular_graphics 'Bruker SHELXTL'
_computing_publication_material 'Bruker SHELXTL'
_computing_structure_refinement 'SHELXL-97 (Sheldrick, 1997)'
_computing_structure_solution 'SHELXS-97 (Sheldrick, 1990)'
_diffrn_ambient_temperature 296(2)
_diffrn_measured_fraction_theta_full 0.983
_diffrn_measured_fraction_theta_max 0.983
_diffrn_measurement_device_type 'Bruker Smart APEX II'
_diffrn_measurement_method 'phi and omega scans'
_diffrn_radiation_monochromator graphite
_diffrn_radiation_source 'fine-focus sealed tube'
_diffrn_radiation_type MoK\a
_diffrn_radiation_wavelength 0.71073
_diffrn_reflns_av_R_equivalents 0.0317
_diffrn_reflns_av_sigmaI/netI 0.0688
_diffrn_reflns_limit_h_max 10
_diffrn_reflns_limit_h_min -9
_diffrn_reflns_limit_k_max 18
_diffrn_reflns_limit_k_min -16
_diffrn_reflns_limit_l_max 22
_diffrn_reflns_limit_l_min -24
_diffrn_reflns_number 13825
_diffrn_reflns_theta_full 25.00
_diffrn_reflns_theta_max 25.00
_diffrn_reflns_theta_min 1.82
_exptl_absorpt_coefficient_mu 7.927
_exptl_absorpt_correction_T_max 0.278
_exptl_absorpt_correction_T_min 0.227
_exptl_absorpt_correction_type multi-scan
_exptl_absorpt_process_details 'SADABS (Sheldrick, 1996)'
_exptl_crystal_colour red
_exptl_crystal_density_diffrn 1.878
_exptl_crystal_density_method 'not measured'
_exptl_crystal_description block
_exptl_crystal_F_000 1508
_exptl_crystal_size_max 0.20
_exptl_crystal_size_mid 0.20
_exptl_crystal_size_min 0.17
_refine_diff_density_max 1.931
_refine_diff_density_min -1.667
_refine_diff_density_rms 0.181
_refine_ls_extinction_method none
_refine_ls_goodness_of_fit_ref 1.029
_refine_ls_hydrogen_treatment constr
_refine_ls_matrix_type full
_refine_ls_number_parameters 584
_refine_ls_number_reflns 9659
_refine_ls_number_restraints 114
_refine_ls_restrained_S_all 1.036
_refine_ls_R_factor_all 0.0784
_refine_ls_R_factor_gt 0.0540
_refine_ls_shift/su_max 0.001
_refine_ls_shift/su_mean 0.000
_refine_ls_structure_factor_coef Fsqd
_refine_ls_weighting_details 'calc w=1/[\s^2^(Fo^2^)+(0.0873P)^2^+1.8900P] where P=(Fo^2^+2Fc^2^)/3'
_refine_ls_weighting_scheme calc
_refine_ls_wR_factor_gt 0.1387
_refine_ls_wR_factor_ref 0.1547
_reflns_number_gt 7222
_reflns_number_total 9659
_reflns_threshold_expression >2sigma(I)
_cod_data_source_file ic6b01426_si_003.cif
_cod_data_source_block a
_cod_depositor_comments
;
The following automatic conversions were performed:

data item '_exptl_absorpt_correction_type' value 'Multi-scan' was
changed to 'multi-scan' in accordance with the
/home/saulius/struct/COD-crude-data/automatic-downloads/DataCite-retrospective/ACS/depositions/lib/dictionaries/cif_core.dic
dictionary named 'cif_core.dic' version 2.4.2 last updated on
2011-04-26.

Automatic conversion script
Id: cif_fix_values 6909 2019-04-08 15:41:33Z antanas 
;
_cod_original_sg_symbol_H-M P-1
_cod_database_code 4348615

loop_
_symmetry_equiv_pos_as_xyz
'x, y, z'
'-x, -y, -z'

loop_
_atom_site_label
_atom_site_type_symbol
_atom_site_fract_x
_atom_site_fract_y
_atom_site_fract_z
_atom_site_U_iso_or_equiv
_atom_site_adp_type
_atom_site_occupancy
_atom_site_symmetry_multiplicity
_atom_site_calc_flag
_atom_site_refinement_flags
_atom_site_disorder_assembly
_atom_site_disorder_group
Br1 Br 0.15170(18) -0.34718(8) -0.11637(8) 0.0796(5) Uani 1 1 d . . .
Br2 Br -0.25467(12) 0.03463(8) -0.22318(5) 0.0472(3) Uani 1 1 d . . .
Br3 Br 1.01455(16) 0.83006(8) 0.54312(6) 0.0630(4) Uani 1 1 d . . .
Br4 Br 1.18501(15) 0.46844(9) 0.26261(8) 0.0717(4) Uani 1 1 d . . .
C1 C 0.3251(10) -0.1137(6) 0.0126(5) 0.039(2) Uani 1 1 d . . .
H1 H 0.3986 -0.0954 0.0490 0.047 Uiso 1 1 calc R . .
C01 C 0.2862(14) 0.2317(7) 0.2440(6) 0.056(3) Uani 1 1 d . . .
C2 C 0.2989(12) -0.2029(7) -0.0181(6) 0.047(3) Uani 1 1 d . . .
H2 H 0.3558 -0.2430 -0.0034 0.057 Uiso 1 1 calc R . .
C02 C 0.4531(13) 0.2389(9) 0.2471(7) 0.074(4) Uani 1 1 d . . .
H02A H 0.4787 0.2166 0.2046 0.111 Uiso 1 1 calc R . .
H02B H 0.4884 0.2045 0.2782 0.111 Uiso 1 1 calc R . .
H02C H 0.5004 0.3002 0.2604 0.111 Uiso 1 1 calc R . .
C3 C 0.1871(12) -0.2297(6) -0.0703(5) 0.041(2) Uani 1 1 d . . .
C4 C 0.1041(10) -0.1689(6) -0.0919(5) 0.037(2) Uani 1 1 d . . .
H4 H 0.0258 -0.1867 -0.1265 0.044 Uiso 1 1 calc R . .
C5 C 0.1416(10) -0.0799(6) -0.0601(5) 0.034(2) Uani 1 1 d . . .
C6 C 0.0674(11) -0.0077(6) -0.0825(5) 0.035(2) Uani 1 1 d . . .
C7 C -0.0460(10) -0.0215(6) -0.1338(5) 0.034(2) Uani 1 1 d . . .
H7 H -0.0846 -0.0790 -0.1561 0.041 Uiso 1 1 calc R . .
C8 C -0.1022(11) 0.0495(6) -0.1521(5) 0.036(2) Uani 1 1 d . . .
C9 C -0.0456(11) 0.1343(7) -0.1173(5) 0.041(2) Uani 1 1 d . . .
H9 H -0.0831 0.1834 -0.1288 0.049 Uiso 1 1 calc R . .
C10 C 0.0680(11) 0.1449(7) -0.0648(5) 0.040(2) Uani 1 1 d . . .
H10 H 0.1057 0.2018 -0.0413 0.048 Uiso 1 1 calc R . .
C11 C 0.4555(11) 0.0725(6) 0.0965(5) 0.036(2) Uani 1 1 d . A .
C12 C 0.5516(11) 0.0609(7) 0.1373(5) 0.041(2) Uani 1 1 d . . .
C13 C 0.6591(10) 0.0376(7) 0.1842(5) 0.038(2) Uani 1 1 d . . .
C14 C 0.6600(12) -0.0520(7) 0.1896(6) 0.049(3) Uani 1 1 d . . .
H14 H 0.5898 -0.0962 0.1620 0.058 Uiso 1 1 calc R . .
C15 C 0.7586(12) -0.0760(7) 0.2333(5) 0.047(3) Uani 1 1 d . . .
H15 H 0.7585 -0.1363 0.2336 0.056 Uiso 1 1 calc R . .
C16 C 0.8618(11) -0.0125(7) 0.2783(5) 0.039(2) Uani 1 1 d . . .
C17 C 0.8638(11) 0.0760(7) 0.2727(5) 0.040(2) Uani 1 1 d . . .
H17 H 0.9339 0.1199 0.3007 0.048 Uiso 1 1 calc R . .
C18 C 0.7650(12) 0.1009(7) 0.2269(5) 0.042(3) Uani 1 1 d . . .
H18 H 0.7695 0.1610 0.2246 0.051 Uiso 1 1 calc R . .
C19 C 0.9641(12) -0.0398(8) 0.3317(6) 0.051(3) Uani 1 1 d . . .
H19A H 1.0050 -0.0913 0.3128 0.061 Uiso 1 1 calc R . .
H19B H 1.0489 0.0085 0.3477 0.061 Uiso 1 1 calc R . .
C20 C 0.8840(13) -0.0622(8) 0.3887(6) 0.061(3) Uani 1 1 d . . .
H20A H 0.8535 -0.0097 0.4109 0.092 Uiso 1 1 calc R . .
H20B H 0.9515 -0.0840 0.4186 0.092 Uiso 1 1 calc R . .
H20C H 0.7959 -0.1072 0.3730 0.092 Uiso 1 1 calc R . .
C21 C 0.3252(12) 0.2112(7) 0.0529(5) 0.046(3) Uani 1 1 d . A .
C22 C 0.3349(15) 0.2918(8) 0.0639(6) 0.058(3) Uani 1 1 d . . .
C23 C 0.32501(19) 0.38511(3) 0.07941(3) 0.061(4) Uani 0.606(11) 1 d PGU A 1
C24 C 0.4223(2) 0.44058(2) 0.13073(3) 0.079(5) Uani 0.606(11) 1 d PGU A 1
H24 H 0.4955 0.4178 0.1547 0.095 Uiso 0.606(11) 1 calc PR A 1
C25 C 0.4103(3) 0.53005(2) 0.14623(3) 0.082(5) Uani 0.606(11) 1 d PGU A 1
H25 H 0.4754 0.5672 0.1806 0.099 Uiso 0.606(11) 1 calc PR A 1
C26 C 0.3010(3) 0.56405(4) 0.11042(4) 0.079(5) Uani 0.606(11) 1 d PGDU A 1
C27 C 0.2036(3) 0.50858(5) 0.05909(4) 0.082(5) Uani 0.606(11) 1 d PGU A 1
H27 H 0.1305 0.5313 0.0351 0.098 Uiso 0.606(11) 1 calc PR A 1
C28 C 0.2157(2) 0.41911(4) 0.04359(4) 0.078(5) Uani 0.606(11) 1 d PGU A 1
H28 H 0.1505 0.3820 0.0093 0.093 Uiso 0.606(11) 1 calc PR A 1
C29 C 0.2900(4) 0.66661(5) 0.12864(5) 0.087(6) Uani 0.606(11) 1 d PGDU A 1
H29A H 0.2330 0.6838 0.0921 0.104 Uiso 0.606(11) 1 calc PR A 1
H29B H 0.2340 0.6748 0.1661 0.104 Uiso 0.606(11) 1 calc PR A 1
C30 C 0.4400(4) 0.72654(3) 0.14452(5) 0.124(9) Uani 0.606(11) 1 d PGDU A 1
H30A H 0.4805 0.7266 0.1890 0.185 Uiso 0.606(11) 1 calc PR A 1
H30B H 0.4280 0.7860 0.1394 0.185 Uiso 0.606(11) 1 calc PR A 1
H30C H 0.5085 0.7057 0.1154 0.185 Uiso 0.606(11) 1 calc PR A 1
C23' C 0.4082(2) 0.39183(2) 0.07354(2) 0.104(8) Uani 0.394(11) 1 d PGU A 2
C24' C 0.3976(2) 0.43367(2) 0.13677(3) 0.106(8) Uani 0.394(11) 1 d PGU A 2
H24' H 0.3831 0.4000 0.1698 0.127 Uiso 0.394(11) 1 calc PR A 2
C25' C 0.4087(3) 0.52579(3) 0.15066(3) 0.103(8) Uani 0.394(11) 1 d PGU A 2
H25' H 0.4017 0.5538 0.1930 0.123 Uiso 0.394(11) 1 calc PR A 2
C26' C 0.4303(3) 0.57605(2) 0.10133(4) 0.093(7) Uani 0.394(11) 1 d PGDU A 2
C27' C 0.4409(3) 0.53421(3) 0.03809(3) 0.093(8) Uani 0.394(11) 1 d PGU . 2
H27' H 0.4554 0.5678 0.0051 0.112 Uiso 0.394(11) 1 calc PR A 2
C28' C 0.4298(3) 0.44208(3) 0.02420(3) 0.099(8) Uani 0.394(11) 1 d PGU . 2
H28' H 0.4369 0.4141 -0.0181 0.119 Uiso 0.394(11) 1 calc PR A 2
C29' C 0.4170(4) 0.67439(3) 0.11431(5) 0.097(8) Uani 0.394(11) 1 d PGDU A 2
H29C H 0.5175 0.7082 0.1142 0.116 Uiso 0.394(11) 1 calc PR A 2
H29D H 0.3534 0.6852 0.0769 0.116 Uiso 0.394(11) 1 calc PR A 2
C30' C 0.3575(4) 0.71391(4) 0.17412(5) 0.124(12) Uani 0.394(11) 1 d PGDU A 2
H30D H 0.2636 0.6776 0.1789 0.186 Uiso 0.394(11) 1 calc PR A 2
H30E H 0.3405 0.7730 0.1704 0.186 Uiso 0.394(11) 1 calc PR A 2
H30F H 0.4301 0.7167 0.2119 0.186 Uiso 0.394(11) 1 calc PR A 2
C31 C 0.73463(12) 0.59254(3) 0.54793(2) 0.053(3) Uani 1 1 d G . .
H31 H 0.6614 0.5719 0.5732 0.063 Uiso 1 1 calc R . .
C32 C 0.80088(17) 0.68166(3) 0.56078(3) 0.058(3) Uani 1 1 d G . .
H32 H 0.7704 0.7215 0.5932 0.070 Uiso 1 1 calc R . .
C33 C 0.91419(19) 0.71029(4) 0.52404(3) 0.047(3) Uani 1 1 d G . .
C34 C 0.96051(17) 0.65308(6) 0.47381(2) 0.051(3) Uani 1 1 d G . .
H34 H 1.0377 0.6721 0.4499 0.061 Uiso 1 1 calc R . .
C35 C 0.88256(12) 0.56555(5) 0.46224(2) 0.050(3) Uani 1 1 d G . .
C36 C 0.91037(10) 0.49715(6) 0.40853(2) 0.046(3) Uani 1 1 d G . .
C37 C 1.02177(12) 0.51538(9) 0.36920(3) 0.050(3) Uani 1 1 d G . .
H37 H 1.0831 0.5712 0.3753 0.060 Uiso 1 1 calc R . .
C38 C 1.03888(9) 0.44644(11) 0.31967(3) 0.053(3) Uani 1 1 d G . .
C39 C 0.94642(5) 0.36204(9) 0.31095(3) 0.055(3) Uani 1 1 d G . .
H39 H 0.9561 0.3166 0.2773 0.066 Uiso 1 1 calc R . .
C40 C 0.84134(4) 0.34878(6) 0.35376(2) 0.053(3) Uani 1 1 d G . .
H40 H 0.7800 0.2931 0.3490 0.063 Uiso 1 1 calc R . .
C41 C 0.56695(6) 0.39991(5) 0.546201(16) 0.056(3) Uani 1 1 d G . .
C42 C 0.49893(8) 0.40040(7) 0.594316(19) 0.057(3) Uani 1 1 d G . .
C43 C 0.40030(10) 0.39951(10) 0.64712(2) 0.048(3) Uani 1 1 d G . .
C44 C 0.39676(8) 0.47798(11) 0.69001(3) 0.064(4) Uani 1 1 d G . .
H44 H 0.4585 0.5311 0.6869 0.077 Uiso 1 1 calc R . .
C45 C 0.29876(10) 0.47493(14) 0.73756(4) 0.078(4) Uani 1 1 d G . .
H45 H 0.2928 0.5270 0.7658 0.094 Uiso 1 1 calc R . .
C46 C 0.20644(13) 0.39245(16) 0.74375(4) 0.074(4) Uani 1 1 d G . .
C47 C 0.21278(16) 0.31628(15) 0.70036(3) 0.074(4) Uani 1 1 d G . .
H47 H 0.1534 0.2623 0.7033 0.088 Uiso 1 1 calc R . .
C48 C 0.30847(14) 0.32090(12) 0.65233(2) 0.066(4) Uani 1 1 d G . .
H48 H 0.3111 0.2695 0.6226 0.080 Uiso 1 1 calc R . .
C49 C 0.10153(16) 0.39052(19) 0.79686(4) 0.112(6) Uani 1 1 d G . .
H49A H 0.0769 0.4497 0.8079 0.135 Uiso 1 1 calc R . .
H49B H 0.0076 0.3505 0.7784 0.135 Uiso 1 1 calc R . .
C50 C 0.1555(2) 0.36439(19) 0.85539(4) 0.167(11) Uani 1 1 d G . .
H50A H 0.1839 0.3067 0.8455 0.251 Uiso 1 1 calc R . .
H50B H 0.0771 0.3617 0.8836 0.251 Uiso 1 1 calc R . .
H50C H 0.2424 0.4070 0.8771 0.251 Uiso 1 1 calc R . .
C51 C 0.59507(8) 0.27397(3) 0.444380(14) 0.047(3) Uani 1 1 d G . .
C52 C 0.54180(12) 0.19851(3) 0.428283(16) 0.049(3) Uani 1 1 d G . .
C53 C 0.48057(18) 0.10448(3) 0.414690(18) 0.040(2) Uani 1 1 d G . .
C54 C 0.3726(2) 0.06854(6) 0.453826(17) 0.043(2) Uani 1 1 d G . .
H54 H 0.3367 0.1068 0.4855 0.051 Uiso 1 1 calc R . .
C55 C 0.3212(3) -0.02134(6) 0.44540(2) 0.053(3) Uani 1 1 d G . .
H55 H 0.2509 -0.0430 0.4715 0.064 Uiso 1 1 calc R . .
C56 C 0.3717(3) -0.08094(4) 0.39871(3) 0.058(3) Uani 1 1 d GDU . .
C57 C 0.4736(3) -0.04757(2) 0.35891(3) 0.049(3) Uani 1 1 d G . .
H57 H 0.5055 -0.0864 0.3263 0.058 Uiso 1 1 calc R . .
C58 C 0.5287(2) 0.04369(2) 0.36736(2) 0.049(3) Uani 1 1 d G . .
H58 H 0.5990 0.0646 0.3409 0.058 Uiso 1 1 calc R . .
C59 C 0.3340(4) -0.18833(5) 0.39090(3) 0.106(5) Uani 1 1 d RDU . .
H59A H 0.4258 -0.2082 0.4070 0.127 Uiso 1 1 calc R . .
H59B H 0.2590 -0.2028 0.4198 0.127 Uiso 1 1 calc R . .
C60 C 0.2786(4) -0.24103(4) 0.32602(3) 0.189(11) Uani 1 1 d RDU . .
H60A H 0.2614 -0.3032 0.3290 0.284 Uiso 1 1 calc R . .
H60B H 0.3528 -0.2300 0.2967 0.284 Uiso 1 1 calc R . .
H60C H 0.1852 -0.2246 0.3096 0.284 Uiso 1 1 calc R . .
N1 N 0.24878(9) -0.05395(2) -0.008302(18) 0.0331(18) Uani 1 1 d G A .
N01 N 0.16199(3) 0.22700(8) 0.23985(3) 0.075(3) Uani 1 1 d G . .
N2 N 0.12546(6) 0.07506(4) -0.046868(18) 0.0312(17) Uani 1 1 d G A .
N3 N 0.77463(10) 0.53440(3) 0.498912(19) 0.046(2) Uani 1 1 d G . .
N4 N 0.82443(5) 0.41473(5) 0.402920(19) 0.044(2) Uani 1 1 d G . .
Pt1 Pt 0.29486(4) 0.08117(2) 0.027926(14) 0.03403(13) Uani 1 1 d G . .
Pt2 Pt 0.68236(5) 0.40172(3) 0.474130(15) 0.04841(15) Uani 1 1 d G . .

loop_
_atom_site_aniso_label
_atom_site_aniso_U_11
_atom_site_aniso_U_22
_atom_site_aniso_U_33
_atom_site_aniso_U_23
_atom_site_aniso_U_13
_atom_site_aniso_U_12
Br1 0.1033(11) 0.0368(7) 0.0907(11) -0.0017(7) -0.0143(9) 0.0176(7)
Br2 0.0381(6) 0.0637(7) 0.0433(6) 0.0177(5) 0.0017(5) 0.0135(5)
Br3 0.0881(9) 0.0425(6) 0.0538(8) 0.0048(5) 0.0043(7) 0.0033(6)
Br4 0.0641(8) 0.0585(8) 0.0857(10) 0.0020(7) 0.0153(7) -0.0029(6)
C1 0.028(5) 0.046(6) 0.043(6) 0.013(5) -0.001(4) 0.008(4)
C01 0.059(8) 0.036(6) 0.067(8) -0.009(6) 0.009(6) 0.010(5)
C2 0.053(7) 0.039(6) 0.057(7) 0.022(5) 0.010(6) 0.016(5)
C02 0.049(7) 0.080(10) 0.084(11) -0.012(8) 0.004(7) 0.014(6)
C3 0.053(7) 0.031(5) 0.042(6) 0.014(5) 0.007(5) 0.010(4)
C4 0.031(5) 0.032(5) 0.045(6) 0.001(4) 0.011(4) 0.003(4)
C5 0.036(5) 0.043(6) 0.030(5) 0.013(4) 0.012(4) 0.013(4)
C6 0.040(6) 0.037(5) 0.034(5) 0.009(4) 0.018(4) 0.016(4)
C7 0.031(5) 0.038(5) 0.032(5) 0.004(4) 0.006(4) 0.001(4)
C8 0.039(6) 0.045(6) 0.026(5) 0.010(4) 0.003(4) 0.013(4)
C9 0.043(6) 0.045(6) 0.042(6) 0.014(5) 0.011(5) 0.019(5)
C10 0.044(6) 0.038(6) 0.038(6) 0.006(5) 0.004(5) 0.007(4)
C11 0.036(6) 0.042(6) 0.031(5) 0.005(4) 0.017(5) 0.000(4)
C12 0.038(6) 0.047(6) 0.033(6) 0.000(5) 0.002(5) 0.003(5)
C13 0.029(5) 0.055(6) 0.032(6) 0.007(5) 0.009(4) 0.011(4)
C14 0.046(6) 0.046(6) 0.050(7) 0.001(5) 0.006(5) 0.002(5)
C15 0.056(7) 0.035(6) 0.052(7) 0.004(5) 0.016(6) 0.014(5)
C16 0.031(5) 0.066(7) 0.027(5) 0.014(5) 0.010(4) 0.017(5)
C17 0.045(6) 0.049(6) 0.024(5) 0.002(5) 0.011(4) -0.001(5)
C18 0.058(7) 0.043(6) 0.025(5) 0.004(4) 0.011(5) 0.003(5)
C19 0.042(6) 0.068(7) 0.053(7) 0.031(6) 0.011(5) 0.021(5)
C20 0.057(8) 0.075(8) 0.059(8) 0.034(7) 0.006(6) 0.010(6)
C21 0.052(7) 0.042(6) 0.044(7) 0.003(5) -0.002(5) 0.015(5)
C22 0.083(9) 0.056(8) 0.037(7) 0.015(6) -0.005(6) 0.023(6)
C23 0.098(10) 0.033(7) 0.045(8) 0.008(6) -0.033(7) 0.015(7)
C24 0.118(10) 0.049(8) 0.059(9) 0.001(8) -0.031(8) 0.018(8)
C25 0.119(11) 0.057(8) 0.061(9) -0.003(8) -0.021(8) 0.020(8)
C26 0.114(10) 0.055(7) 0.062(8) -0.004(7) -0.015(7) 0.027(7)
C27 0.115(10) 0.056(8) 0.067(9) -0.003(7) -0.019(8) 0.027(8)
C28 0.110(10) 0.050(8) 0.065(9) 0.000(7) -0.024(8) 0.021(7)
C29 0.118(12) 0.060(9) 0.075(10) -0.008(9) -0.003(10) 0.023(9)
C30 0.128(18) 0.096(16) 0.131(18) -0.014(15) 0.017(16) 0.007(15)
C23' 0.179(18) 0.054(11) 0.089(15) 0.009(11) 0.064(14) 0.020(12)
C24' 0.184(18) 0.052(11) 0.092(15) 0.018(11) 0.073(14) 0.014(12)
C25' 0.181(18) 0.047(11) 0.093(15) 0.020(11) 0.073(14) 0.016(12)
C26' 0.170(17) 0.035(9) 0.090(14) 0.028(9) 0.070(13) 0.016(10)
C27' 0.165(18) 0.042(10) 0.085(14) 0.019(10) 0.072(13) 0.017(11)
C28' 0.168(18) 0.054(11) 0.086(14) 0.011(10) 0.070(14) 0.018(11)
C29' 0.170(19) 0.028(10) 0.103(15) 0.020(11) 0.067(14) 0.010(12)
C30' 0.18(2) 0.034(15) 0.15(2) -0.012(16) 0.08(2) -0.005(18)
C31 0.052(7) 0.062(7) 0.043(7) 0.010(6) -0.002(5) 0.011(6)
C32 0.059(8) 0.064(8) 0.051(7) 0.016(6) -0.010(6) 0.013(6)
C33 0.052(7) 0.039(6) 0.046(7) 0.012(5) -0.009(5) 0.001(5)
C34 0.056(7) 0.046(6) 0.046(7) 0.005(5) -0.007(5) 0.010(5)
C35 0.056(7) 0.037(6) 0.049(7) 0.007(5) -0.016(6) -0.002(5)
C36 0.048(6) 0.040(6) 0.044(7) 0.008(5) -0.015(5) 0.007(5)
C37 0.046(7) 0.050(7) 0.052(7) 0.011(6) -0.004(5) 0.011(5)
C38 0.049(7) 0.051(7) 0.060(8) 0.017(6) 0.000(6) 0.010(5)
C39 0.046(7) 0.061(7) 0.056(8) 0.007(6) -0.001(6) 0.009(6)
C40 0.046(7) 0.037(6) 0.072(8) 0.012(6) -0.015(6) 0.008(5)
C41 0.061(8) 0.053(7) 0.049(7) 0.023(6) -0.018(6) -0.001(6)
C42 0.061(8) 0.049(7) 0.053(8) 0.021(6) -0.027(6) -0.005(5)
C43 0.046(6) 0.046(6) 0.051(7) 0.014(5) -0.013(5) 0.005(5)
C44 0.053(8) 0.053(7) 0.083(10) 0.008(7) -0.009(7) 0.010(6)
C45 0.059(9) 0.087(10) 0.092(11) 0.005(9) 0.009(8) 0.032(7)
C46 0.061(8) 0.088(10) 0.090(11) 0.038(9) 0.022(8) 0.034(7)
C47 0.076(10) 0.072(9) 0.077(10) 0.032(8) 0.004(8) 0.008(7)
C48 0.082(10) 0.059(8) 0.057(8) 0.017(6) -0.001(7) 0.007(7)
C49 0.111(14) 0.153(17) 0.091(14) 0.040(12) 0.037(11) 0.047(13)
C50 0.120(18) 0.29(3) 0.105(18) 0.048(19) 0.032(14) 0.046(19)
C51 0.049(7) 0.039(6) 0.047(7) 0.010(5) -0.012(5) -0.002(5)
C52 0.041(6) 0.062(7) 0.051(7) 0.027(6) 0.004(5) 0.013(5)
C53 0.032(5) 0.050(6) 0.039(6) 0.016(5) -0.002(4) 0.004(4)
C54 0.038(6) 0.055(7) 0.033(6) 0.004(5) 0.007(4) 0.004(5)
C55 0.040(6) 0.073(8) 0.040(7) 0.011(6) 0.002(5) -0.011(5)
C56 0.076(8) 0.048(6) 0.043(7) 0.011(5) -0.008(6) -0.001(6)
C57 0.054(7) 0.046(6) 0.047(7) 0.002(5) 0.005(5) 0.019(5)
C58 0.045(6) 0.063(7) 0.036(6) 0.015(5) 0.009(5) -0.004(5)
C59 0.160(13) 0.070(9) 0.066(9) 0.025(7) -0.017(9) -0.037(9)
C60 0.26(2) 0.092(14) 0.17(2) 0.047(14) -0.104(18) -0.055(15)
N1 0.036(4) 0.041(4) 0.028(4) 0.011(4) 0.014(4) 0.010(4)
N01 0.058(7) 0.050(6) 0.112(10) -0.008(6) 0.006(7) 0.015(5)
N2 0.034(4) 0.028(4) 0.035(5) 0.010(3) 0.009(3) 0.007(3)
N3 0.045(5) 0.052(5) 0.039(5) 0.015(4) -0.012(4) 0.004(4)
N4 0.043(5) 0.043(5) 0.045(5) 0.010(4) -0.007(4) 0.011(4)
Pt1 0.0353(2) 0.0384(2) 0.0294(2) 0.00490(16) 0.00689(16) 0.00885(16)
Pt2 0.0479(3) 0.0446(3) 0.0493(3) 0.0137(2) -0.0091(2) 0.00164(19)

loop_
_atom_type_symbol
_atom_type_description
_atom_type_scat_dispersion_real
_atom_type_scat_dispersion_imag
_atom_type_scat_source
C C 0.0033 0.0016 'International Tables Vol C Tables 4.2.6.8 and 6.1.1.4'
H H 0.0000 0.0000 'International Tables Vol C Tables 4.2.6.8 and 6.1.1.4'
N N 0.0061 0.0033 'International Tables Vol C Tables 4.2.6.8 and 6.1.1.4'
Br Br -0.2901 2.4595 'International Tables Vol C Tables 4.2.6.8 and 6.1.1.4'
Pt Pt -1.7033 8.3905 'International Tables Vol C Tables 4.2.6.8 and 6.1.1.4'

loop_
_geom_angle_atom_site_label_1
_geom_angle_atom_site_label_2
_geom_angle_atom_site_label_3
_geom_angle
_geom_angle_site_symmetry_3
N1 C1 C2 122.4(9) .
N01 C01 C02 177.9(14) .
C3 C2 C1 118.3(10) .
C2 C3 C4 120.2(9) .
C2 C3 Br1 120.6(8) .
C4 C3 Br1 119.1(8) .
C3 C4 C5 118.0(9) .
N1 C5 C4 121.8(8) .
N1 C5 C6 115.7(8) .
C4 C5 C6 122.5(9) .
C7 C6 N2 122.6(8) .
C7 C6 C5 124.1(9) .
N2 C6 C5 113.2(8) .
C8 C7 C6 119.7(9) .
C7 C8 C9 119.2(9) .
C7 C8 Br2 121.5(7) .
C9 C8 Br2 119.3(7) .
C8 C9 C10 119.0(9) .
N2 C10 C9 122.0(8) .
C12 C11 Pt1 175.5(9) .
C11 C12 C13 174.1(11) .
C18 C13 C14 116.7(10) .
C18 C13 C12 122.5(10) .
C14 C13 C12 120.8(9) .
C15 C14 C13 122.2(10) .
C14 C15 C16 121.5(10) .
C17 C16 C15 116.7(9) .
C17 C16 C19 122.0(9) .
C15 C16 C19 121.3(10) .
C18 C17 C16 121.9(9) .
C17 C18 C13 120.9(10) .
C20 C19 C16 113.5(9) .
C22 C21 Pt1 174.5(10) .
C21 C22 C23 171.9(13) .
C21 C22 C23' 158.9(12) .
C23 C22 C23' 29.2(2) .
C24 C23 C28 120.0 .
C24 C23 C22 120.3(5) .
C28 C23 C22 119.7(5) .
C23 C24 C25 120.0 .
C26 C25 C24 120.0 .
C25 C26 C27 120.0 .
C25 C26 C29 119.2 .
C27 C26 C29 120.8 .
C28 C27 C26 120.0 .
C27 C28 C23 120.0 .
C30 C29 C26 113.8 .
C28' C23' C24' 120.0 .
C28' C23' C22 126.3(4) .
C24' C23' C22 109.8(4) .
C23' C24' C25' 120.0 .
C26' C25' C24' 120.0 .
C25' C26' C27' 120.0 .
C25' C26' C29' 119.3 .
C27' C26' C29' 120.0 .
C26' C27' C28' 120.0 .
C26' C27' C28' 133.9 2_665
C28' C27' C28' 95.53(9) 2_665
C23' C28' C27' 120.0 .
C23' C28' C27' 142.14(14) 2_665
C27' C28' C27' 84.47(8) 2_665
C30' C29' C26' 121.2 .
N3 C31 C32 121.2 .
C31 C32 C33 118.4 .
C32 C33 C34 122.6 .
C32 C33 Br3 119.62(7) .
C34 C33 Br3 117.81(7) .
C35 C34 C33 115.1 .
N3 C35 C34 123.8 .
N3 C35 C36 113.7 .
C34 C35 C36 122.5 .
N4 C36 C37 122.6 .
N4 C36 C35 115.8 .
C37 C36 C35 121.5 .
C36 C37 C38 117.2 .
C37 C38 C39 121.1 .
C37 C38 Br4 119.14(7) .
C39 C38 Br4 119.75(6) .
C40 C39 C38 117.9 .
N4 C40 C39 121.9 .
C42 C41 Pt2 177.1 .
C41 C42 C43 173.3 .
C48 C43 C44 120.4 .
C48 C43 C42 119.5 .
C44 C43 C42 120.1 .
C45 C44 C43 118.3 .
C44 C45 C46 121.0 .
C47 C46 C45 119.0 .
C47 C46 C49 121.0 .
C45 C46 C49 120.0 .
C46 C47 C48 119.3 .
C43 C48 C47 122.0 .
C50 C49 C46 117.2 .
C52 C51 Pt2 178.3 .
C51 C52 C53 174.6 .
C58 C53 C54 116.8 .
C58 C53 C52 123.4 .
C54 C53 C52 119.6 .
C55 C54 C53 121.0 .
C54 C55 C56 121.5 .
C57 C56 C55 118.7 .
C57 C56 C59 115.9 .
C55 C56 C59 125.2 .
C56 C57 C58 120.6 .
C57 C58 C53 121.5 .
C60 C59 C56 118.9 .
C1 N1 C5 119.2(6) .
C1 N1 Pt1 125.0(4) .
C5 N1 Pt1 115.6(4) .
C10 N2 C6 117.4(6) .
C10 N2 Pt1 126.2(4) .
C6 N2 Pt1 116.4(4) .
C31 N3 C35 118.8 .
C31 N3 Pt2 124.9 .
C35 N3 Pt2 116.3 .
C36 N4 C40 119.2 .
C36 N4 Pt2 114.9 .
C40 N4 Pt2 125.9 .
C21 Pt1 C11 91.9(4) .
C21 Pt1 N2 94.5(3) .
C11 Pt1 N2 173.5(3) .
C21 Pt1 N1 173.3(3) .
C11 Pt1 N1 94.5(3) .
N2 Pt1 N1 79.0 .
C41 Pt2 C51 88.0 .
C41 Pt2 N3 95.3 .
C51 Pt2 N3 176.4 .
C41 Pt2 N4 173.6 .
C51 Pt2 N4 97.6 .
N3 Pt2 N4 79.3 .

loop_
_geom_bond_atom_site_label_1
_geom_bond_atom_site_label_2
_geom_bond_distance
_geom_bond_site_symmetry_2
Br1 C3 1.875(10) .
Br2 C8 1.873(9) .
Br3 C33 1.8872(12) .
Br4 C38 1.8814(15) .
C1 N1 1.331(10) .
C1 C2 1.395(14) .
C01 N01 1.100(12) .
C01 C02 1.480(16) .
C2 C3 1.369(15) .
C3 C4 1.385(14) .
C4 C5 1.401(12) .
C5 N1 1.337(10) .
C5 C6 1.494(13) .
C6 C7 1.366(13) .
C6 N2 1.367(9) .
C7 C8 1.365(13) .
C8 C9 1.385(13) .
C9 C10 1.390(14) .
C10 N2 1.351(10) .
C11 C12 1.203(14) .
C11 Pt1 1.962(11) .
C12 C13 1.430(14) .
C13 C18 1.385(13) .
C13 C14 1.405(14) .
C14 C15 1.339(15) .
C15 C16 1.398(14) .
C16 C17 1.385(14) .
C16 C19 1.523(14) .
C17 C18 1.377(14) .
C19 C20 1.503(15) .
C21 C22 1.215(15) .
C21 Pt1 1.960(10) .
C22 C23 1.443(12) .
C22 C23' 1.553(12) .
C23 C24 1.3900 .
C23 C28 1.3900 .
C24 C25 1.3900 .
C25 C26 1.3900 .
C26 C27 1.3900 .
C26 C29 1.5879 .
C27 C28 1.3900 .
C29 C30 1.4859 .
C23' C28' 1.3898 .
C23' C24' 1.3900 .
C24' C25' 1.3900 .
C25' C26' 1.3899 .
C26' C27' 1.3900 .
C26' C29' 1.5234 .
C27' C28' 1.3902 .
C27' C28' 1.863(5) 2_665
C28' C27' 1.863(4) 2_665
C29' C30' 1.4825 .
C31 N3 1.3630 .
C31 C32 1.3830 .
C32 C33 1.3903 .
C33 C34 1.3976 .
C34 C35 1.3930 .
C35 N3 1.3665 .
C35 C36 1.4797 .
C36 N4 1.3619 .
C36 C37 1.3763 .
C37 C38 1.3976 .
C38 C39 1.4056 .
C39 C40 1.3738 .
C40 N4 1.3620 .
C41 C42 1.2221 .
C41 Pt2 1.9056 .
C42 C43 1.4775 .
C43 C48 1.3814 .
C43 C44 1.3928 .
C44 C45 1.3885 .
C45 C46 1.4370 .
C46 C47 1.3768 .
C46 C49 1.5214 .
C47 C48 1.3833 .
C49 C50 1.4061 .
C51 C52 1.1694 .
C51 Pt2 1.9797 .
C52 C53 1.4412 .
C53 C58 1.3981 .
C53 C54 1.4279 .
C54 C55 1.3684 .
C55 C56 1.3889 .
C56 C57 1.3871 .
C56 C59 1.6165 .
C57 C58 1.3943 .
C59 C60 1.4584 .
N1 Pt1 2.0634 .
N2 Pt1 2.0458 .
N3 Pt2 2.0481 .
N4 Pt2 2.0606 .
